data_4125686
loop_
_publ_author_name
'Lopchuk, Justin M.'
'Fjelbye, Kasper'
'Kawamata, Yu'
'Malins, Lara R.'
'Pan, Chung-Mao'
'Gianatassio, Ryan'
'Wang, Jie'
'Prieto, Liher'
'Bradow, James'
'Brandt, Thomas A.'
'Collins, Michael R.'
'Elleraas, Jeff'
'Ewanicki, Jason'
'Farrell, William'
'Fadeyi, Olugbeminiyi O.'
'Gallego, Gary M.'
'Mousseau, James J.'
'Oliver, Robert'
'Sach, Neal W.'
'Smith, Jason K.'
'Spangler, Jillian E.'
'Zhu, Huichin'
'Zhu, Jinjiang'
'Baran, Phil S.'

_publ_section_title
;
 Strain-Release Heteroatom Functionalization: Development, Scope, and
 Stereospecificity.
;
_journal_issue 8
_journal_name_full 'Journal of the American Chemical Society'
_journal_page_first 3209
_journal_page_last 3226
_journal_paper_doi 10.1021/jacs.6b13229
_journal_volume 139
_journal_year 2017
_chemical_formula_moiety 'C18 H19 F2 N O2 S'
_chemical_formula_sum 'C18 H19 F2 N O2 S'
_chemical_formula_weight 351.40
_chemical_name_systematic
;
 ?
;
_space_group_crystal_system triclinic
_space_group_IT_number 2
_space_group_name_Hall '-P 1'
_space_group_name_H-M_alt 'P -1'
_symmetry_space_group_name_Hall '-P 1'
_symmetry_space_group_name_H-M 'P -1'
_atom_sites_solution_hydrogens geom
_audit_creation_date 2015-08-19
_audit_creation_method
;
Olex2 1.2-beta
(compiled 2015.08.17 svn.r3210 for OlexSys, GUI svn.r5083)
;
_cell_angle_alpha 81.396(8)
_cell_angle_beta 81.489(7)
_cell_angle_gamma 77.545(7)
_cell_formula_units_Z 2
_cell_length_a 5.5183(10)
_cell_length_b 12.654(3)
_cell_length_c 12.840(2)
_cell_measurement_reflns_used 4244
_cell_measurement_temperature 100.15
_cell_measurement_theta_max 25.299
_cell_measurement_theta_min 2.168
_cell_volume 859.4(3)
_computing_cell_refinement 'SAINT v8.34A (Bruker, 2013)'
_computing_data_collection 'APEX2 v2013.6-2 (Bruker, 2013)'
_computing_data_reduction 'SAINT v8.34A (Bruker, 2013)'
_computing_molecular_graphics 'Olex2 (Dolomanov et al., 2009)'
_computing_publication_material 'Olex2 (Dolomanov et al., 2009)'
_computing_structure_refinement 'ShelXL (Sheldrick, 2015)'
_computing_structure_solution 'ShelXS (Sheldrick, 2008)'
_diffrn_ambient_temperature 100.15
_diffrn_detector 'Bruker APEX CCD'
_diffrn_detector_area_resol_mean 8.0
_diffrn_detector_type 'CCD Area Detector'
_diffrn_measured_fraction_theta_full 0.996
_diffrn_measured_fraction_theta_max 0.992
_diffrn_measurement_device 'Kappa Four-Circle Diffractometer'
_diffrn_measurement_device_type 'Bruker APEX-II CCD'
_diffrn_measurement_method '\f and \w scans'
_diffrn_radiation_monochromator graphite
_diffrn_radiation_probe x-ray
_diffrn_radiation_type MoK\a
_diffrn_radiation_wavelength 0.71073
_diffrn_reflns_av_R_equivalents 0.0362
_diffrn_reflns_av_unetI/netI 0.0396
_diffrn_reflns_Laue_measured_fraction_full 0.996
_diffrn_reflns_Laue_measured_fraction_max 0.992
_diffrn_reflns_limit_h_max 6
_diffrn_reflns_limit_h_min -6
_diffrn_reflns_limit_k_max 15
_diffrn_reflns_limit_k_min -15
_diffrn_reflns_limit_l_max 15
_diffrn_reflns_limit_l_min -10
_diffrn_reflns_number 9662
_diffrn_reflns_point_group_measured_fraction_full 0.996
_diffrn_reflns_point_group_measured_fraction_max 0.992
_diffrn_reflns_theta_full 25.242
_diffrn_reflns_theta_max 25.345
_diffrn_reflns_theta_min 1.616
_diffrn_source 'sealed tube'
_diffrn_source_type fine-focus
_diffrn_standards_number 0
_exptl_absorpt_coefficient_mu 0.218
_exptl_absorpt_correction_T_max 0.0916
_exptl_absorpt_correction_T_min 0.0638
_exptl_absorpt_correction_type multi-scan
_exptl_absorpt_process_details
;
SADABS-2014/4 (Bruker,2014/4) was used for absorption correction.
wR2(int) was 0.0621 before and 0.0469 after correction.
The Ratio of minimum to maximum transmission is 0.6965.
The \l/2 correction factor is 0.00150.
;
_exptl_crystal_colour colourless
_exptl_crystal_colour_primary colourless
_exptl_crystal_density_diffrn 1.358
_exptl_crystal_description block
_exptl_crystal_F_000 368
_exptl_crystal_size_max 0.33
_exptl_crystal_size_mid 0.3
_exptl_crystal_size_min 0.25
_refine_diff_density_max 0.338
_refine_diff_density_min -0.373
_refine_diff_density_rms 0.051
_refine_ls_extinction_method none
_refine_ls_goodness_of_fit_ref 1.051
_refine_ls_hydrogen_treatment constr
_refine_ls_matrix_type full
_refine_ls_number_parameters 218
_refine_ls_number_reflns 3132
_refine_ls_number_restraints 0
_refine_ls_restrained_S_all 1.051
_refine_ls_R_factor_all 0.0532
_refine_ls_R_factor_gt 0.0403
_refine_ls_shift/su_max 0.000
_refine_ls_shift/su_mean 0.000
_refine_ls_structure_factor_coef Fsqd
_refine_ls_weighting_details 'w=1/[\s^2^(Fo^2^)+(0.0424P)^2^+0.4797P] where P=(Fo^2^+2Fc^2^)/3'
_refine_ls_weighting_scheme calc
_refine_ls_wR_factor_gt 0.0945
_refine_ls_wR_factor_ref 0.1008
_reflns_Friedel_coverage 0.000
_reflns_number_gt 2565
_reflns_number_total 3132
_reflns_threshold_expression 'I > 2\s(I)'
_cod_data_source_file ja6b13229_si_022.cif
_cod_data_source_block baran533_a
_cod_depositor_comments
;
The following automatic conversions were performed:

'_diffrn_radiation_probe' value 'X-ray' changed to 'x-ray' according
to
/home/data/users/saulius/crontab/automatic-downloads/current/ACS/lib/dictionaries/cif_core.dic
dictionary named 'cif_core.dic' version 2.4.2 from 2011-04-26.

Automatic conversion script
Id: cif_fix_values 4973 2017-02-22 13:04:09Z antanas 
;
_cod_database_code 4125686
_shelxl_version_number 2014-3
_shelx_space_group_comment
;
The symmetry employed for this shelxl refinement is uniquely defined
by the following loop, which should always be used as a source of
symmetry information in preference to the above space-group names.
They are only intended as comments.
;
_shelx_estimated_absorpt_t_max 0.947
_shelx_estimated_absorpt_t_min 0.931
_olex2_refinement_description
;
1. Fixed Uiso
 At 1.2 times of:
  All C(H) groups, All C(H,H) groups
 At 1.5 times of:
  All C(H,H,H) groups
2.a Ternary CH refined with riding coordinates:
 C7(H7), C9(H9)
2.b Secondary CH2 refined with riding coordinates:
 C8(H8A,H8B), C10(H10A,H10B), C12(H12A,H12B)
2.c Aromatic/amide H refined with riding coordinates:
 C1(H1), C3(H3), C5(H5), C14(H14), C15(H15), C16(H16), C17(H17), C18(H18)
2.d Idealised Me refined as rotating group:
 C11(H11A,H11B,H11C)
;
_olex2_submission_special_instructions 'No special instructions were received'

loop_
_space_group_symop_operation_xyz
'x, y, z'
'-x, -y, -z'

loop_
_atom_site_label
_atom_site_type_symbol
_atom_site_fract_x
_atom_site_fract_y
_atom_site_fract_z
_atom_site_U_iso_or_equiv
_atom_site_adp_type
_atom_site_occupancy
_atom_site_site_symmetry_order
_atom_site_calc_flag
_atom_site_refinement_flags_posn
S1 S 1.07463(9) 0.07605(4) 0.82238(4) 0.01941(15) Uani 1 1 d .
F1 F 0.7204(2) -0.06532(11) 0.54190(10) 0.0323(3) Uani 1 1 d .
F2 F 0.5672(3) -0.22246(10) 0.89389(10) 0.0354(3) Uani 1 1 d .
O1 O 1.2015(3) 0.12735(12) 0.72865(12) 0.0263(4) Uani 1 1 d .
O2 O 1.2188(3) 0.01986(12) 0.90610(12) 0.0251(3) Uani 1 1 d .
N1 N 0.6702(3) 0.44320(13) 0.78528(14) 0.0214(4) Uani 1 1 d .
C1 C 0.8878(4) -0.00570(16) 0.67455(17) 0.0214(4) Uani 1 1 d .
H1 H 0.9619 0.0443 0.6237 0.026 Uiso 1 1 calc R
C2 C 0.7481(4) -0.07249(17) 0.64534(17) 0.0235(5) Uani 1 1 d .
C3 C 0.6414(4) -0.14708(17) 0.71688(17) 0.0243(5) Uani 1 1 d .
H3 H 0.5495 -0.1934 0.6948 0.029 Uiso 1 1 calc R
C4 C 0.6738(4) -0.15136(16) 0.82109(18) 0.0245(5) Uani 1 1 d .
C5 C 0.8103(4) -0.08749(16) 0.85699(17) 0.0215(5) Uani 1 1 d .
H5 H 0.8316 -0.0931 0.9298 0.026 Uiso 1 1 calc R
C6 C 0.9147(3) -0.01482(16) 0.78092(16) 0.0184(4) Uani 1 1 d .
C7 C 0.8248(4) 0.17346(16) 0.87587(16) 0.0204(4) Uani 1 1 d .
H7 H 0.7252 0.1393 0.9383 0.025 Uiso 1 1 calc R
C8 C 0.8920(4) 0.27916(16) 0.90053(17) 0.0228(5) Uani 1 1 d .
H8A H 0.8884 0.2834 0.9771 0.027 Uiso 1 1 calc R
H8B H 1.0488 0.2961 0.8598 0.027 Uiso 1 1 calc R
C9 C 0.6525(4) 0.34207(16) 0.85322(17) 0.0219(5) Uani 1 1 d .
H9 H 0.5069 0.3527 0.9097 0.026 Uiso 1 1 calc R
C10 C 0.6543(4) 0.24318(16) 0.79600(18) 0.0228(5) Uani 1 1 d .
H10A H 0.4888 0.2230 0.8012 0.027 Uiso 1 1 calc R
H10B H 0.7347 0.2486 0.7217 0.027 Uiso 1 1 calc R
C11 C 0.6961(4) 0.52623(17) 0.84794(18) 0.0291(5) Uani 1 1 d .
H11A H 0.5447 0.5428 0.8980 0.044 Uiso 1 1 calc GR
H11B H 0.7200 0.5925 0.8007 0.044 Uiso 1 1 calc GR
H11C H 0.8409 0.4992 0.8873 0.044 Uiso 1 1 calc GR
C12 C 0.4513(4) 0.47910(17) 0.72820(18) 0.0269(5) Uani 1 1 d .
H12A H 0.3029 0.5014 0.7795 0.032 Uiso 1 1 calc R
H12B H 0.4236 0.4169 0.6962 0.032 Uiso 1 1 calc R
C13 C 0.4741(4) 0.57283(16) 0.64181(17) 0.0220(5) Uani 1 1 d .
C14 C 0.2716(4) 0.65576(18) 0.62348(19) 0.0291(5) Uani 1 1 d .
H14 H 0.1186 0.6557 0.6684 0.035 Uiso 1 1 calc R
C15 C 0.2866(4) 0.73882(19) 0.54120(19) 0.0322(5) Uani 1 1 d .
H15 H 0.1434 0.7942 0.5295 0.039 Uiso 1 1 calc R
C16 C 0.5078(4) 0.74206(18) 0.47583(17) 0.0257(5) Uani 1 1 d .
H16 H 0.5192 0.7995 0.4196 0.031 Uiso 1 1 calc R
C17 C 0.7128(4) 0.65978(19) 0.49400(19) 0.0315(5) Uani 1 1 d .
H17 H 0.8666 0.6610 0.4498 0.038 Uiso 1 1 calc R
C18 C 0.6970(4) 0.57634(19) 0.57507(19) 0.0303(5) Uani 1 1 d .
H18 H 0.8395 0.5203 0.5858 0.036 Uiso 1 1 calc R

loop_
_atom_site_aniso_label
_atom_site_aniso_U_11
_atom_site_aniso_U_22
_atom_site_aniso_U_33
_atom_site_aniso_U_23
_atom_site_aniso_U_13
_atom_site_aniso_U_12
S1 0.0169(3) 0.0236(3) 0.0188(3) -0.0028(2) -0.00016(19) -0.0075(2)
F1 0.0388(7) 0.0415(8) 0.0215(7) -0.0050(6) -0.0088(6) -0.0141(6)
F2 0.0500(8) 0.0298(7) 0.0297(8) -0.0046(6) 0.0095(6) -0.0241(6)
O1 0.0247(8) 0.0346(9) 0.0225(8) -0.0040(7) 0.0027(6) -0.0157(7)
O2 0.0197(7) 0.0315(8) 0.0244(8) -0.0052(7) -0.0044(6) -0.0033(6)
N1 0.0221(9) 0.0197(9) 0.0234(10) -0.0016(7) -0.0031(7) -0.0070(7)
C1 0.0180(10) 0.0229(11) 0.0216(11) -0.0026(9) 0.0013(8) -0.0033(8)
C2 0.0236(11) 0.0277(11) 0.0191(11) -0.0056(9) -0.0020(9) -0.0030(9)
C3 0.0235(11) 0.0233(11) 0.0282(12) -0.0102(9) 0.0002(9) -0.0063(9)
C4 0.0262(11) 0.0187(10) 0.0270(12) -0.0035(9) 0.0070(9) -0.0073(9)
C5 0.0238(11) 0.0209(10) 0.0190(11) -0.0042(9) 0.0007(8) -0.0034(9)
C6 0.0158(10) 0.0187(10) 0.0208(11) -0.0049(8) -0.0002(8) -0.0030(8)
C7 0.0192(10) 0.0210(10) 0.0220(11) -0.0017(9) -0.0002(8) -0.0082(8)
C8 0.0257(11) 0.0207(10) 0.0239(11) -0.0039(9) -0.0048(9) -0.0066(9)
C9 0.0205(10) 0.0203(10) 0.0250(12) -0.0019(9) -0.0007(9) -0.0062(8)
C10 0.0204(10) 0.0220(10) 0.0282(12) -0.0026(9) -0.0056(9) -0.0076(9)
C11 0.0375(13) 0.0241(11) 0.0272(13) -0.0050(10) -0.0004(10) -0.0101(10)
C12 0.0214(11) 0.0269(12) 0.0324(13) 0.0005(10) -0.0028(9) -0.0081(9)
C13 0.0205(10) 0.0220(10) 0.0248(12) -0.0048(9) -0.0009(9) -0.0072(8)
C14 0.0182(11) 0.0354(13) 0.0304(13) 0.0024(10) 0.0020(9) -0.0057(9)
C15 0.0245(12) 0.0351(13) 0.0322(14) 0.0039(11) -0.0041(10) -0.0008(10)
C16 0.0309(12) 0.0287(12) 0.0204(11) -0.0012(9) -0.0058(9) -0.0112(10)
C17 0.0267(12) 0.0392(13) 0.0272(13) -0.0028(10) 0.0048(10) -0.0098(10)
C18 0.0231(11) 0.0304(12) 0.0330(14) -0.0023(10) 0.0026(10) -0.0007(9)

loop_
_atom_type_symbol
_atom_type_description
_atom_type_scat_dispersion_real
_atom_type_scat_dispersion_imag
_atom_type_scat_source
C C 0.0033 0.0016 'International Tables Vol C Tables 4.2.6.8 and 6.1.1.4'
H H 0.0000 0.0000 'International Tables Vol C Tables 4.2.6.8 and 6.1.1.4'
F F 0.0171 0.0103 'International Tables Vol C Tables 4.2.6.8 and 6.1.1.4'
N N 0.0061 0.0033 'International Tables Vol C Tables 4.2.6.8 and 6.1.1.4'
O O 0.0106 0.0060 'International Tables Vol C Tables 4.2.6.8 and 6.1.1.4'
S S 0.1246 0.1234 'International Tables Vol C Tables 4.2.6.8 and 6.1.1.4'

loop_
_geom_angle_atom_site_label_1
_geom_angle_atom_site_label_2
_geom_angle_atom_site_label_3
_geom_angle
O1 S1 O2 118.59(9)
O1 S1 C6 107.40(9)
O1 S1 C7 109.17(9)
O2 S1 C6 109.44(9)
O2 S1 C7 108.90(9)
C7 S1 C6 102.08(9)
C9 N1 C11 110.17(17)
C9 N1 C12 110.02(16)
C11 N1 C12 111.06(17)
C2 C1 H1 121.5
C6 C1 H1 121.5
C6 C1 C2 117.0(2)
F1 C2 C1 118.02(19)
F1 C2 C3 119.03(18)
C3 C2 C1 122.9(2)
C2 C3 H3 121.5
C4 C3 C2 117.02(19)
C4 C3 H3 121.5
F2 C4 C3 118.53(18)
F2 C4 C5 117.7(2)
C3 C4 C5 123.7(2)
C4 C5 H5 121.8
C4 C5 C6 116.4(2)
C6 C5 H5 121.8
C1 C6 S1 118.19(16)
C1 C6 C5 122.87(19)
C5 C6 S1 118.84(16)
S1 C7 H7 111.3
C8 C7 S1 116.53(14)
C8 C7 H7 111.3
C10 C7 S1 115.73(15)
C10 C7 H7 111.3
C10 C7 C8 89.00(15)
C7 C8 H8A 114.1
C7 C8 H8B 114.1
H8A C8 H8B 111.3
C9 C8 C7 87.26(14)
C9 C8 H8A 114.1
C9 C8 H8B 114.1
N1 C9 C8 116.86(16)
N1 C9 H9 111.1
N1 C9 C10 115.80(18)
C8 C9 H9 111.1
C10 C9 C8 89.15(15)
C10 C9 H9 111.1
C7 C10 C9 87.78(15)
C7 C10 H10A 114.0
C7 C10 H10B 114.0
C9 C10 H10A 114.0
C9 C10 H10B 114.0
H10A C10 H10B 111.2
N1 C11 H11A 109.5
N1 C11 H11B 109.5
N1 C11 H11C 109.5
H11A C11 H11B 109.5
H11A C11 H11C 109.5
H11B C11 H11C 109.5
N1 C12 H12A 108.8
N1 C12 H12B 108.8
N1 C12 C13 113.58(17)
H12A C12 H12B 107.7
C13 C12 H12A 108.8
C13 C12 H12B 108.8
C14 C13 C12 120.90(19)
C14 C13 C18 117.7(2)
C18 C13 C12 121.33(19)
C13 C14 H14 119.3
C13 C14 C15 121.4(2)
C15 C14 H14 119.3
C14 C15 H15 119.7
C16 C15 C14 120.5(2)
C16 C15 H15 119.7
C15 C16 H16 120.7
C15 C16 C17 118.5(2)
C17 C16 H16 120.7
C16 C17 H17 119.5
C18 C17 C16 120.9(2)
C18 C17 H17 119.5
C13 C18 H18 119.6
C17 C18 C13 120.9(2)
C17 C18 H18 119.6

loop_
_geom_bond_atom_site_label_1
_geom_bond_atom_site_label_2
_geom_bond_distance
S1 O1 1.4397(15)
S1 O2 1.4403(15)
S1 C6 1.773(2)
S1 C7 1.770(2)
F1 C2 1.347(2)
F2 C4 1.358(2)
N1 C9 1.450(3)
N1 C11 1.457(3)
N1 C12 1.459(3)
C1 H1 0.9500
C1 C2 1.382(3)
C1 C6 1.381(3)
C2 C3 1.379(3)
C3 H3 0.9500
C3 C4 1.368(3)
C4 C5 1.382(3)
C5 H5 0.9500
C5 C6 1.387(3)
C7 H7 1.0000
C7 C8 1.550(3)
C7 C10 1.540(3)
C8 H8A 0.9900
C8 H8B 0.9900
C8 C9 1.546(3)
C9 H9 1.0000
C9 C10 1.541(3)
C10 H10A 0.9900
C10 H10B 0.9900
C11 H11A 0.9800
C11 H11B 0.9800
C11 H11C 0.9800
C12 H12A 0.9900
C12 H12B 0.9900
C12 C13 1.511(3)
C13 C14 1.380(3)
C13 C18 1.396(3)
C14 H14 0.9500
C14 C15 1.381(3)
C15 H15 0.9500
C15 C16 1.380(3)
C16 H16 0.9500
C16 C17 1.384(3)
C17 H17 0.9500
C17 C18 1.375(3)
C18 H18 0.9500
